data_1557601
loop_
_publ_author_name
'Li, Shuaikang'
'Xu, Guoyong'
'Dai, Shengyu'

_publ_section_title
;
 A remote nonconjugated electron effect in insertion polymerization with
 \a-diimine nickel and palladium species
;
_journal_issue 15
_journal_name_full 'Polymer Chemistry'
_journal_page_first 2692
_journal_page_last 2699
_journal_paper_doi 10.1039/D0PY00218F
_journal_volume 11
_journal_year 2020
_chemical_formula_sum 'C77 H67 Cl F8 N2 Pd'
_chemical_formula_weight 1314.18
_space_group_IT_number 14
_space_group_name_Hall '-P 2ybc'
_space_group_name_H-M_alt 'P 1 21/c 1'
_symmetry_cell_setting monoclinic
_symmetry_space_group_name_H-M 'P 1 21/c 1'
_atom_sites_solution_hydrogens geom
_atom_sites_solution_primary direct
_atom_sites_solution_secondary difmap
_audit_creation_method SHELXL-97
_audit_update_record
;
2020-02-09 deposited with the CCDC.	2020-03-12 downloaded from the CCDC.
;
_cell_angle_alpha 90.00
_cell_angle_beta 114.377(5)
_cell_angle_gamma 90.00
_cell_formula_units_Z 4
_cell_length_a 15.3320(14)
_cell_length_b 36.690(3)
_cell_length_c 14.7501(13)
_cell_measurement_reflns_used 5421
_cell_measurement_temperature 298(2)
_cell_measurement_theta_max 28.115
_cell_measurement_theta_min 2.561
_cell_volume 7557.7(12)
_computing_cell_refinement 'Bruker SMART'
_computing_data_collection 'Bruker SMART'
_computing_data_reduction 'Bruker SHELXTL'
_computing_molecular_graphics 'Bruker SHELXTL'
_computing_publication_material 'Bruker SHELXTL'
_computing_structure_refinement 'SHELXL-97 (Sheldrick, 1997)'
_computing_structure_solution 'SHELXS-97 (Sheldrick, 1990)'
_diffrn_ambient_temperature 298(2)
_diffrn_measured_fraction_theta_full 0.999
_diffrn_measured_fraction_theta_max 0.999
_diffrn_measurement_device_type 'CCD area detector'
_diffrn_measurement_method 'phi and omega scans'
_diffrn_radiation_monochromator graphite
_diffrn_radiation_source 'fine-focus sealed tube'
_diffrn_radiation_type MoK\a
_diffrn_radiation_wavelength 0.71073
_diffrn_reflns_av_R_equivalents 0.1609
_diffrn_reflns_av_sigmaI/netI 0.1631
_diffrn_reflns_limit_h_max 15
_diffrn_reflns_limit_h_min -18
_diffrn_reflns_limit_k_max 43
_diffrn_reflns_limit_k_min -36
_diffrn_reflns_limit_l_max 17
_diffrn_reflns_limit_l_min -17
_diffrn_reflns_number 38325
_diffrn_reflns_theta_full 25.02
_diffrn_reflns_theta_max 25.02
_diffrn_reflns_theta_min 2.22
_exptl_absorpt_coefficient_mu 0.340
_exptl_absorpt_correction_T_max 0.9766
_exptl_absorpt_correction_T_min 0.9050
_exptl_absorpt_correction_type multi-scan
_exptl_absorpt_process_details sadabs
_exptl_crystal_colour red
_exptl_crystal_density_diffrn 1.155
_exptl_crystal_density_method 'not measured'
_exptl_crystal_description block
_exptl_crystal_F_000 2712
_exptl_crystal_size_max 0.30
_exptl_crystal_size_mid 0.10
_exptl_crystal_size_min 0.07
_platon_squeeze_details
;
;
_refine_diff_density_max 0.786
_refine_diff_density_min -1.073
_refine_diff_density_rms 0.123
_refine_ls_extinction_method none
_refine_ls_goodness_of_fit_ref 1.086
_refine_ls_hydrogen_treatment mixed
_refine_ls_matrix_type full
_refine_ls_number_parameters 849
_refine_ls_number_reflns 13322
_refine_ls_number_restraints 0
_refine_ls_restrained_S_all 1.086
_refine_ls_R_factor_all 0.1897
_refine_ls_R_factor_gt 0.1160
_refine_ls_shift/su_max 0.001
_refine_ls_shift/su_mean 0.000
_refine_ls_structure_factor_coef Fsqd
_refine_ls_weighting_details 'calc w=1/[\s^2^(Fo^2^)+(0.1470P)^2^+0.0000P] where P=(Fo^2^+2Fc^2^)/3'
_refine_ls_weighting_scheme calc
_refine_ls_wR_factor_gt 0.2685
_refine_ls_wR_factor_ref 0.2977
_reflns_number_gt 7449
_reflns_number_total 13322
_reflns_threshold_expression >2sigma(I)
_cod_data_source_file d0py00218f2.cif
_cod_data_source_block 190923a
_cod_depositor_comments
;
The following automatic conversions were performed:

data item '_symmetry_cell_setting' value 'Monoclinic' was changed to
'monoclinic' in accordance with the
/home/data/users/saulius/crontab/automatic-downloads/rss-feeds/RSC/lib/dictionaries/cif_core.dic
dictionary named 'cif_core.dic' version 2.4.2 last updated on
2011-04-26.

Automatic conversion script
Id: cif_fix_values 7556 2019-12-06 15:28:31Z antanas 

 Adding full bibliography for 1557600--1557601.cif.

 Adding full bibliography for 1557600--1557601.cif.
;
_cod_original_cell_volume 7557.7(11)
_cod_original_sg_symbol_H-M P2(1)/c
_cod_database_code 1557601

loop_
_symmetry_equiv_pos_as_xyz
'x, y, z'
'-x, y+1/2, -z+1/2'
'-x, -y, -z'
'x, -y-1/2, z-1/2'

loop_
_atom_site_label
_atom_site_type_symbol
_atom_site_fract_x
_atom_site_fract_y
_atom_site_fract_z
_atom_site_U_iso_or_equiv
_atom_site_adp_type
_atom_site_occupancy
_atom_site_symmetry_multiplicity
_atom_site_calc_flag
_atom_site_refinement_flags
_atom_site_disorder_assembly
_atom_site_disorder_group
Pd1 Pd 0.02629(4) 0.151217(16) 0.28957(5) 0.0394(2) Uani 1 1 d . . .
Cl1 Cl -0.0869(10) 0.1883(4) 0.2971(7) 0.064(2) Uani 0.629(12) 1 d P A 1
Cl1' Cl 0.041(3) 0.1378(11) 0.438(3) 0.064(7) Uani 0.371(12) 1 d P A 2
F1 F -0.1358(6) -0.0547(2) 0.3819(7) 0.134(3) Uani 1 1 d . A .
F2 F 0.1620(5) 0.0065(2) -0.0533(5) 0.110(2) Uani 1 1 d . A .
F3 F 0.4633(7) 0.1963(3) 0.8588(6) 0.164(4) Uani 1 1 d . A .
F4 F 0.5735(6) 0.1785(2) 0.2883(7) 0.133(3) Uani 1 1 d . A .
F5 F -0.3685(8) 0.0879(3) 0.2405(8) 0.168(4) Uani 1 1 d . A .
F6 F -0.3624(7) 0.0696(3) -0.3819(6) 0.150(4) Uani 1 1 d . A .
F7 F 0.3165(6) 0.2312(2) -0.0344(7) 0.125(3) Uani 1 1 d . A .
F8 F -0.0001(5) 0.37495(14) 0.2827(5) 0.0819(18) Uani 1 1 d . A .
N1 N 0.1414(4) 0.12099(15) 0.2863(5) 0.0333(14) Uani 1 1 d . A .
N2 N 0.0146(4) 0.16044(15) 0.1434(4) 0.0343(15) Uani 1 1 d . A .
C1 C 0.2364(6) 0.1086(2) 0.1881(6) 0.047(2) Uani 1 1 d . A .
H1A H 0.2802 0.1278 0.1916 0.071 Uiso 1 1 calc R . .
H1B H 0.2129 0.0974 0.1236 0.071 Uiso 1 1 calc R . .
H1C H 0.2687 0.0906 0.2382 0.071 Uiso 1 1 calc R . .
C2 C 0.1533(5) 0.1242(2) 0.2055(6) 0.0369(18) Uani 1 1 d . . .
C3 C 0.0785(6) 0.14552(19) 0.1216(6) 0.0411(19) Uani 1 1 d . A .
C4 C 0.0858(6) 0.1464(2) 0.0221(6) 0.049(2) Uani 1 1 d . . .
H4A H 0.0685 0.1230 -0.0095 0.073 Uiso 1 1 calc R A .
H4B H 0.1503 0.1521 0.0324 0.073 Uiso 1 1 calc R . .
H4C H 0.0432 0.1646 -0.0197 0.073 Uiso 1 1 calc R . .
C5 C 0.1986(5) 0.0969(2) 0.3635(6) 0.0362(18) Uani 1 1 d . . .
C6 C 0.1657(6) 0.0603(2) 0.3577(6) 0.045(2) Uani 1 1 d . A .
C7 C 0.2162(7) 0.0370(3) 0.4367(6) 0.058(2) Uani 1 1 d . . .
H7 H 0.1950 0.0132 0.4345 0.070 Uiso 1 1 calc R A .
C8 C 0.2973(7) 0.0482(3) 0.5190(7) 0.060(3) Uani 1 1 d . A .
C9 C 0.3232(6) 0.0831(3) 0.5226(7) 0.058(3) Uani 1 1 d . . .
H9 H 0.3757 0.0908 0.5789 0.070 Uiso 1 1 calc R A .
C10 C 0.2785(6) 0.1090(2) 0.4493(6) 0.049(2) Uani 1 1 d . A .
C11 C 0.3475(10) 0.0211(4) 0.6003(10) 0.105(5) Uani 1 1 d . . .
H11A H 0.3015 0.0044 0.6073 0.126 Uiso 0.61(11) 1 calc PR A 1
H11B H 0.3811 0.0335 0.6632 0.126 Uiso 0.61(11) 1 calc PR A 1
H11C H 0.3046 0.0006 0.5909 0.126 Uiso 0.39(11) 1 d PR A 2
H11D H 0.3573 0.0322 0.6635 0.126 Uiso 0.39(11) 1 d PR A 2
C12 C 0.418(7) 0.000(3) 0.571(7) 0.13(2) Uani 0.61(11) 1 d P A 1
H12A H 0.4670 0.0171 0.5717 0.157 Uiso 0.61(11) 1 calc PR A 1
H12B H 0.3842 -0.0084 0.5034 0.157 Uiso 0.61(11) 1 calc PR A 1
C13 C 0.467(3) -0.0320(18) 0.638(6) 0.14(2) Uani 0.61(11) 1 d P A 1
H13A H 0.4186 -0.0456 0.6504 0.169 Uiso 0.61(11) 1 calc PR A 1
H13B H 0.4919 -0.0479 0.6019 0.169 Uiso 0.61(11) 1 calc PR A 1
C14 C 0.547(4) -0.022(2) 0.736(6) 0.17(2) Uani 0.61(11) 1 d P A 1
H14A H 0.6009 -0.0137 0.7253 0.250 Uiso 0.61(11) 1 calc PR A 1
H14B H 0.5645 -0.0432 0.7786 0.250 Uiso 0.61(11) 1 calc PR A 1
H14C H 0.5256 -0.0031 0.7672 0.250 Uiso 0.61(11) 1 calc PR A 1
C12' C 0.443(11) 0.006(6) 0.609(11) 0.13(3) Uani 0.39(11) 1 d P A 2
H12C H 0.4846 0.0262 0.6102 0.157 Uiso 0.39(11) 1 calc PR A 2
H12D H 0.4332 -0.0089 0.5518 0.157 Uiso 0.39(11) 1 calc PR A 2
C13' C 0.491(6) -0.016(3) 0.704(11) 0.14(3) Uani 0.39(11) 1 d P A 2
H13C H 0.5150 -0.0005 0.7618 0.169 Uiso 0.39(11) 1 calc PR A 2
H13D H 0.4444 -0.0328 0.7114 0.169 Uiso 0.39(11) 1 calc PR A 2
C14' C 0.573(6) -0.038(3) 0.700(8) 0.17(4) Uani 0.39(11) 1 d P A 2
H14D H 0.5593 -0.0640 0.6995 0.250 Uiso 0.39(11) 1 calc PR A 2
H14E H 0.6310 -0.0329 0.7570 0.250 Uiso 0.39(11) 1 calc PR A 2
H14F H 0.5808 -0.0323 0.6404 0.250 Uiso 0.39(11) 1 calc PR A 2
C15 C 0.0772(6) 0.0480(2) 0.2712(6) 0.0419(19) Uani 1 1 d . . .
H15 H 0.0360 0.0696 0.2484 0.050 Uiso 1 1 calc R A .
C16 C 0.0192(7) 0.0197(2) 0.2981(7) 0.056(2) Uani 1 1 d . A .
C17 C -0.0344(8) 0.0306(3) 0.3482(8) 0.075(3) Uani 1 1 d . . .
H17 H -0.0357 0.0552 0.3630 0.090 Uiso 1 1 calc R A .
C18 C -0.0871(9) 0.0059(4) 0.3779(10) 0.090(4) Uani 1 1 d . A .
H18 H -0.1228 0.0137 0.4121 0.109 Uiso 1 1 calc R . .
C19 C -0.0846(9) -0.0297(4) 0.3554(9) 0.085(3) Uani 1 1 d . . .
C20 C -0.0311(10) -0.0423(3) 0.3116(10) 0.093(4) Uani 1 1 d . A .
H20 H -0.0272 -0.0672 0.3015 0.111 Uiso 1 1 calc R . .
C21 C 0.0205(8) -0.0166(3) 0.2804(8) 0.074(3) Uani 1 1 d . . .
H21 H 0.0563 -0.0249 0.2467 0.089 Uiso 1 1 calc R A .
C22 C 0.0996(7) 0.0360(2) 0.1835(7) 0.056(2) Uani 1 1 d . A .
C23 C 0.1784(7) 0.0141(3) 0.1964(8) 0.062(3) Uani 1 1 d . . .
H23 H 0.2187 0.0062 0.2598 0.075 Uiso 1 1 calc R A .
C24 C 0.1970(8) 0.0042(3) 0.1155(9) 0.073(3) Uani 1 1 d . A .
H24 H 0.2480 -0.0113 0.1249 0.088 Uiso 1 1 calc R . .
C25 C 0.1436(9) 0.0163(3) 0.0254(9) 0.078(3) Uani 1 1 d . . .
C26 C 0.0647(8) 0.0385(3) 0.0091(8) 0.074(3) Uani 1 1 d . A .
H26 H 0.0265 0.0464 -0.0551 0.089 Uiso 1 1 calc R . .
C27 C 0.0427(6) 0.0490(2) 0.0869(6) 0.048(2) Uani 1 1 d . . .
H27 H -0.0089 0.0644 0.0759 0.058 Uiso 1 1 calc R A .
C28 C 0.3121(6) 0.1484(2) 0.4585(6) 0.050(2) Uani 1 1 d . . .
H28 H 0.2550 0.1632 0.4225 0.060 Uiso 1 1 calc R A .
C29 C 0.3540(7) 0.1616(2) 0.5656(7) 0.059(3) Uani 1 1 d . A .
C30 C 0.2994(9) 0.1704(4) 0.6130(10) 0.101(4) Uani 1 1 d . . .
H30 H 0.2334 0.1680 0.5787 0.121 Uiso 1 1 calc R A .
C31 C 0.3344(11) 0.1829(4) 0.7091(10) 0.116(5) Uani 1 1 d . A .
H31 H 0.2938 0.1892 0.7390 0.139 Uiso 1 1 calc R . .
C32 C 0.4290(13) 0.1856(4) 0.7577(10) 0.101(4) Uani 1 1 d . . .
C33 C 0.4880(10) 0.1759(5) 0.7187(11) 0.120(5) Uani 1 1 d . A .
H33 H 0.5538 0.1769 0.7561 0.144 Uiso 1 1 calc R . .
C34 C 0.4514(9) 0.1644(4) 0.6219(9) 0.104(4) Uani 1 1 d . . .
H34 H 0.4933 0.1582 0.5933 0.125 Uiso 1 1 calc R A .
C35 C 0.3812(7) 0.1556(2) 0.4094(7) 0.058(2) Uani 1 1 d . A .
C36 C 0.4388(7) 0.1287(3) 0.3982(8) 0.071(3) Uani 1 1 d . . .
H36 H 0.4346 0.1049 0.4183 0.085 Uiso 1 1 calc R A .
C37 C 0.5031(8) 0.1369(4) 0.3569(10) 0.093(4) Uani 1 1 d . A .
H37 H 0.5412 0.1185 0.3495 0.112 Uiso 1 1 calc R . .
C38 C 0.5116(10) 0.1703(4) 0.3279(10) 0.091(4) Uani 1 1 d . . .
C39 C 0.4579(10) 0.1978(4) 0.3395(9) 0.092(4) Uani 1 1 d . A .
H39 H 0.4663 0.2214 0.3214 0.111 Uiso 1 1 calc R . .
C40 C 0.3915(8) 0.1912(3) 0.3776(8) 0.074(3) Uani 1 1 d . . .
H40 H 0.3533 0.2101 0.3826 0.088 Uiso 1 1 calc R A .
C41 C -0.0611(6) 0.1817(2) 0.0698(5) 0.0389(19) Uani 1 1 d . . .
C42 C -0.1457(6) 0.1658(2) 0.0025(6) 0.044(2) Uani 1 1 d . A .
C43 C -0.2142(6) 0.1872(2) -0.0653(6) 0.048(2) Uani 1 1 d . . .
H43 H -0.2709 0.1762 -0.1080 0.057 Uiso 1 1 calc R A .
C44 C -0.2045(6) 0.2248(2) -0.0748(6) 0.049(2) Uani 1 1 d . A .
C45 C -0.1187(6) 0.2396(2) -0.0050(6) 0.050(2) Uani 1 1 d . . .
H45 H -0.1093 0.2646 -0.0066 0.059 Uiso 1 1 calc R A .
C46 C -0.0480(6) 0.2194(2) 0.0651(6) 0.050(2) Uani 1 1 d . A .
C47 C -0.2782(6) 0.2472(2) -0.1548(6) 0.056(2) Uani 1 1 d . . .
H47A H -0.2629 0.2728 -0.1413 0.067 Uiso 1 1 calc R A .
H47B H -0.3404 0.2430 -0.1541 0.067 Uiso 1 1 calc R . .
C48 C -0.2832(7) 0.2378(3) -0.2586(7) 0.067(3) Uani 1 1 d . A .
H48A H -0.2219 0.2433 -0.2599 0.081 Uiso 1 1 calc R . .
H48B H -0.2944 0.2119 -0.2699 0.081 Uiso 1 1 calc R . .
C49 C -0.3603(10) 0.2581(3) -0.3420(8) 0.090(4) Uani 1 1 d . . .
H49A H -0.3498 0.2841 -0.3305 0.107 Uiso 1 1 calc R A .
H49B H -0.4220 0.2524 -0.3417 0.107 Uiso 1 1 calc R . .
C50 C -0.3630(13) 0.2490(5) -0.4430(10) 0.142(6) Uani 1 1 d . A .
H50A H -0.3259 0.2665 -0.4602 0.212 Uiso 1 1 calc R . .
H50B H -0.4281 0.2495 -0.4919 0.212 Uiso 1 1 calc R . .
H50C H -0.3368 0.2251 -0.4410 0.212 Uiso 1 1 calc R . .
C51 C -0.1668(6) 0.1246(2) 0.0090(6) 0.046(2) Uani 1 1 d . . .
H51 H -0.1046 0.1123 0.0378 0.056 Uiso 1 1 calc R A .
C52 C -0.2160(6) 0.1166(3) 0.0777(6) 0.053(2) Uani 1 1 d . A .
C53 C -0.2768(12) 0.1397(3) 0.0929(12) 0.114(5) Uani 1 1 d . . .
H53 H -0.2828 0.1629 0.0659 0.136 Uiso 1 1 calc R A .
C54 C -0.3310(13) 0.1317(5) 0.1453(14) 0.135(6) Uani 1 1 d . A .
H54 H -0.3759 0.1477 0.1500 0.162 Uiso 1 1 calc R . .
C55 C -0.3125(14) 0.0968(5) 0.1916(12) 0.120(6) Uani 1 1 d . . .
C56 C -0.2571(11) 0.0727(5) 0.1798(11) 0.114(5) Uani 1 1 d . A .
H56 H -0.2515 0.0496 0.2073 0.136 Uiso 1 1 calc R . .
C57 C -0.2040(8) 0.0827(3) 0.1228(9) 0.083(3) Uani 1 1 d . . .
H57 H -0.1610 0.0662 0.1161 0.100 Uiso 1 1 calc R A .
C58 C -0.2210(6) 0.1085(2) -0.0963(6) 0.048(2) Uani 1 1 d . A .
C59 C -0.3151(8) 0.0988(3) -0.1288(7) 0.076(3) Uani 1 1 d . . .
H59 H -0.3464 0.1012 -0.0868 0.091 Uiso 1 1 calc R A .
C60 C -0.3654(10) 0.0852(4) -0.2273(11) 0.107(5) Uani 1 1 d . A .
H60 H -0.4292 0.0781 -0.2505 0.128 Uiso 1 1 calc R . .
C61 C -0.3156(12) 0.0829(4) -0.2878(10) 0.100(4) Uani 1 1 d . . .
C62 C -0.2211(11) 0.0911(4) -0.2545(10) 0.100(4) Uani 1 1 d . A .
H62 H -0.1883 0.0887 -0.2950 0.120 Uiso 1 1 calc R . .
C63 C -0.1743(8) 0.1036(3) -0.1536(7) 0.071(3) Uani 1 1 d . . .
H63 H -0.1090 0.1086 -0.1276 0.085 Uiso 1 1 calc R A .
C64 C 0.0459(6) 0.2383(2) 0.1343(6) 0.044(2) Uani 1 1 d . . .
H64 H 0.0721 0.2232 0.1944 0.053 Uiso 1 1 calc R A .
C65 C 0.0313(6) 0.2758(2) 0.1695(6) 0.042(2) Uani 1 1 d . A .
C66 C -0.0255(7) 0.2787(3) 0.2221(7) 0.062(3) Uani 1 1 d . . .
H66 H -0.0558 0.2582 0.2325 0.075 Uiso 1 1 calc R A .
C67 C -0.0369(8) 0.3123(3) 0.2588(7) 0.064(3) Uani 1 1 d . A .
H67 H -0.0768 0.3147 0.2918 0.077 Uiso 1 1 calc R . .
C68 C 0.0104(7) 0.3414(2) 0.2462(7) 0.057(2) Uani 1 1 d . . .
C69 C 0.0664(8) 0.3394(2) 0.1934(8) 0.069(3) Uani 1 1 d . A .
H69 H 0.0974 0.3599 0.1843 0.082 Uiso 1 1 calc R . .
C70 C 0.0752(7) 0.3063(2) 0.1545(8) 0.066(3) Uani 1 1 d . . .
H70 H 0.1115 0.3046 0.1174 0.079 Uiso 1 1 calc R A .
C71 C 0.1195(6) 0.2367(2) 0.0902(7) 0.049(2) Uani 1 1 d . A .
C72 C 0.0994(7) 0.2488(3) -0.0060(7) 0.067(3) Uani 1 1 d . . .
H72 H 0.0390 0.2584 -0.0429 0.081 Uiso 1 1 calc R A .
C73 C 0.1622(9) 0.2473(3) -0.0491(8) 0.082(3) Uani 1 1 d . A .
H73 H 0.1463 0.2558 -0.1134 0.098 Uiso 1 1 calc R . .
C74 C 0.2507(10) 0.2327(3) 0.0074(10) 0.085(3) Uani 1 1 d . . .
C75 C 0.2780(8) 0.2214(3) 0.1028(10) 0.085(3) Uani 1 1 d . A .
H75 H 0.3397 0.2130 0.1401 0.102 Uiso 1 1 calc R . .
C76 C 0.2105(7) 0.2231(3) 0.1426(8) 0.069(3) Uani 1 1 d . . .
H76 H 0.2272 0.2147 0.2071 0.083 Uiso 1 1 calc R A .
C77 C 0.052(7) 0.136(2) 0.444(6) 0.06(3) Uani 0.629(12) 1 d P A 1
H77A H 0.1187 0.1298 0.4804 0.096 Uiso 0.629(12) 1 calc PR A 1
H77B H 0.0141 0.1145 0.4421 0.096 Uiso 0.629(12) 1 calc PR A 1
H77C H 0.0349 0.1554 0.4754 0.096 Uiso 0.629(12) 1 calc PR A 1
C77' C -0.101(6) 0.184(2) 0.260(4) 0.064(18) Uani 0.371(12) 1 d P A 2
H77D H -0.1348 0.1875 0.1898 0.096 Uiso 0.371(12) 1 calc PR A 2
H77E H -0.0831 0.2067 0.2933 0.096 Uiso 0.371(12) 1 calc PR A 2
H77F H -0.1421 0.1710 0.2845 0.096 Uiso 0.371(12) 1 calc PR A 2

loop_
_atom_site_aniso_label
_atom_site_aniso_U_11
_atom_site_aniso_U_22
_atom_site_aniso_U_33
_atom_site_aniso_U_23
_atom_site_aniso_U_13
_atom_site_aniso_U_12
Pd1 0.0419(4) 0.0382(4) 0.0405(4) 0.0000(3) 0.0194(3) 0.0011(3)
Cl1 0.063(4) 0.066(4) 0.064(6) 0.007(4) 0.028(4) 0.011(3)
Cl1' 0.063(9) 0.066(13) 0.064(12) 0.007(9) 0.028(8) 0.011(9)
F1 0.156(7) 0.103(6) 0.179(8) 0.004(5) 0.104(7) -0.052(5)
F2 0.122(6) 0.126(6) 0.094(5) -0.031(4) 0.057(4) -0.004(5)
F3 0.177(9) 0.200(10) 0.085(6) -0.046(6) 0.026(6) -0.038(7)
F4 0.133(7) 0.152(8) 0.147(7) -0.013(6) 0.090(6) -0.050(6)
F5 0.203(10) 0.195(10) 0.167(9) 0.001(7) 0.136(8) -0.051(8)
F6 0.179(9) 0.151(8) 0.086(6) -0.043(5) 0.021(6) -0.056(6)
F7 0.111(6) 0.149(7) 0.151(7) -0.005(6) 0.090(6) 0.002(5)
F8 0.119(5) 0.052(3) 0.099(5) -0.006(3) 0.070(4) -0.001(3)
N1 0.032(3) 0.028(3) 0.037(4) 0.006(3) 0.011(3) 0.000(3)
N2 0.041(4) 0.029(3) 0.034(3) 0.000(3) 0.016(3) 0.000(3)
C1 0.051(5) 0.042(5) 0.052(5) 0.003(4) 0.025(4) -0.002(4)
C2 0.031(4) 0.034(4) 0.038(5) 0.000(3) 0.007(3) 0.001(3)
C3 0.050(5) 0.025(4) 0.046(5) 0.000(3) 0.016(4) -0.005(3)
C4 0.054(5) 0.057(6) 0.041(5) -0.001(4) 0.025(4) 0.003(4)
C5 0.030(4) 0.034(4) 0.045(5) 0.007(4) 0.016(3) 0.012(3)
C6 0.047(5) 0.038(5) 0.049(5) 0.002(4) 0.020(4) 0.005(4)
C7 0.062(6) 0.064(6) 0.045(5) 0.011(5) 0.018(5) 0.000(5)
C8 0.052(6) 0.065(7) 0.054(6) 0.018(5) 0.013(5) 0.003(5)
C9 0.044(5) 0.073(7) 0.043(5) 0.009(5) 0.003(4) 0.000(5)
C10 0.042(5) 0.054(5) 0.041(5) -0.002(4) 0.008(4) 0.008(4)
C11 0.085(9) 0.096(10) 0.105(10) 0.033(8) 0.009(8) 0.012(8)
C12 0.10(5) 0.11(4) 0.14(6) 0.03(4) 0.01(3) 0.00(3)
C13 0.12(3) 0.12(3) 0.15(5) 0.03(3) 0.01(3) 0.01(2)
C14 0.13(4) 0.12(4) 0.20(6) 0.00(4) 0.02(4) 0.02(4)
C12' 0.10(7) 0.11(7) 0.14(10) 0.03(7) 0.01(6) 0.00(5)
C13' 0.12(5) 0.12(5) 0.15(9) 0.03(6) 0.01(6) 0.01(5)
C14' 0.13(5) 0.12(6) 0.20(8) 0.00(5) 0.02(4) 0.02(4)
C15 0.045(5) 0.037(4) 0.041(5) -0.003(4) 0.015(4) 0.000(4)
C16 0.062(6) 0.047(5) 0.052(6) 0.015(4) 0.016(5) 0.003(4)
C17 0.077(7) 0.072(7) 0.095(8) -0.007(6) 0.054(7) -0.010(6)
C18 0.099(9) 0.083(9) 0.118(10) 0.014(8) 0.074(8) 0.010(7)
C19 0.100(9) 0.073(9) 0.089(9) 0.005(7) 0.045(8) -0.015(7)
C20 0.136(12) 0.047(7) 0.111(10) 0.001(6) 0.067(9) -0.018(7)
C21 0.086(8) 0.043(6) 0.096(8) -0.007(6) 0.040(7) 0.003(5)
C22 0.064(6) 0.036(5) 0.061(6) -0.007(4) 0.019(5) -0.010(4)
C23 0.061(6) 0.061(6) 0.064(6) -0.001(5) 0.026(5) 0.019(5)
C24 0.063(7) 0.073(7) 0.086(8) -0.023(6) 0.032(6) -0.001(5)
C25 0.087(9) 0.082(8) 0.079(8) -0.031(7) 0.047(7) -0.015(7)
C26 0.078(8) 0.073(7) 0.058(7) -0.001(5) 0.014(6) -0.007(6)
C27 0.050(5) 0.044(5) 0.053(6) -0.009(4) 0.024(4) -0.003(4)
C28 0.040(5) 0.045(5) 0.052(5) -0.012(4) 0.006(4) -0.003(4)
C29 0.049(6) 0.051(6) 0.065(6) 0.000(5) 0.012(5) 0.002(4)
C30 0.063(7) 0.132(11) 0.099(10) -0.043(9) 0.025(7) 0.007(7)
C31 0.102(11) 0.160(14) 0.074(9) -0.045(9) 0.025(8) 0.005(10)
C32 0.118(13) 0.103(10) 0.067(9) -0.034(7) 0.023(9) -0.035(9)
C33 0.069(9) 0.173(16) 0.091(11) -0.031(10) 0.006(8) -0.029(9)
C34 0.070(8) 0.164(13) 0.063(8) -0.022(8) 0.011(6) -0.011(8)
C35 0.058(6) 0.044(6) 0.062(6) -0.004(4) 0.015(5) -0.002(4)
C36 0.070(7) 0.048(6) 0.098(8) 0.001(5) 0.039(6) -0.005(5)
C37 0.074(8) 0.099(10) 0.124(11) -0.016(8) 0.058(8) -0.018(7)
C38 0.094(10) 0.101(11) 0.089(9) 0.001(8) 0.048(8) -0.022(9)
C39 0.099(10) 0.101(11) 0.071(8) 0.016(7) 0.030(7) -0.035(8)
C40 0.077(7) 0.060(7) 0.070(7) -0.005(5) 0.016(6) -0.006(6)
C41 0.052(5) 0.032(4) 0.031(4) 0.005(3) 0.015(4) -0.005(4)
C42 0.038(4) 0.043(5) 0.043(5) 0.008(4) 0.008(4) 0.005(4)
C43 0.035(4) 0.043(5) 0.055(5) -0.006(4) 0.010(4) -0.006(4)
C44 0.053(5) 0.038(5) 0.047(5) 0.006(4) 0.011(4) 0.008(4)
C45 0.056(5) 0.037(5) 0.043(5) 0.001(4) 0.007(4) 0.005(4)
C46 0.057(5) 0.049(5) 0.044(5) -0.008(4) 0.022(4) -0.001(4)
C47 0.059(6) 0.036(5) 0.060(6) -0.001(4) 0.011(5) 0.003(4)
C48 0.073(7) 0.067(7) 0.060(6) 0.014(5) 0.025(5) -0.005(5)
C49 0.117(10) 0.081(8) 0.057(7) 0.009(6) 0.022(7) 0.010(7)
C50 0.162(16) 0.165(15) 0.071(9) 0.024(10) 0.021(10) 0.015(12)
C51 0.044(5) 0.035(5) 0.049(5) 0.002(4) 0.007(4) 0.001(4)
C52 0.050(5) 0.056(6) 0.047(5) -0.003(4) 0.012(4) -0.011(4)
C53 0.179(15) 0.053(7) 0.155(14) -0.003(8) 0.115(12) -0.009(8)
C54 0.181(16) 0.098(12) 0.195(17) -0.041(12) 0.147(15) -0.032(11)
C55 0.166(16) 0.114(14) 0.122(12) -0.045(11) 0.102(12) -0.062(12)
C56 0.120(12) 0.105(12) 0.111(11) 0.047(10) 0.043(10) -0.012(9)
C57 0.083(8) 0.065(7) 0.108(9) 0.037(6) 0.045(7) 0.005(6)
C58 0.055(6) 0.045(5) 0.044(5) -0.008(4) 0.021(4) -0.003(4)
C59 0.073(7) 0.091(8) 0.054(6) -0.002(6) 0.016(5) 0.005(6)
C60 0.089(9) 0.096(10) 0.114(12) -0.024(8) 0.020(9) -0.016(7)
C61 0.128(13) 0.096(10) 0.068(9) -0.013(7) 0.032(8) -0.039(9)
C62 0.118(11) 0.108(10) 0.101(10) -0.018(8) 0.071(9) -0.018(9)
C63 0.079(7) 0.074(7) 0.055(6) -0.011(5) 0.022(5) -0.019(6)
C64 0.049(5) 0.035(5) 0.037(5) 0.013(4) 0.007(4) 0.001(4)
C65 0.050(5) 0.037(5) 0.032(4) 0.005(4) 0.009(4) -0.005(4)
C66 0.080(7) 0.055(6) 0.058(6) -0.008(5) 0.035(5) -0.018(5)
C67 0.090(8) 0.059(7) 0.058(6) -0.005(5) 0.045(6) -0.012(5)
C68 0.071(6) 0.033(5) 0.062(6) 0.000(4) 0.024(5) 0.007(4)
C69 0.091(8) 0.039(6) 0.101(8) -0.004(5) 0.065(7) -0.020(5)
C70 0.086(7) 0.045(6) 0.090(8) 0.000(5) 0.059(6) -0.011(5)
C71 0.061(6) 0.023(4) 0.059(6) 0.001(4) 0.021(5) 0.000(4)
C72 0.056(6) 0.090(8) 0.054(6) 0.002(6) 0.021(5) -0.004(5)
C73 0.073(8) 0.116(10) 0.058(7) 0.009(6) 0.030(6) -0.008(7)
C74 0.106(10) 0.085(8) 0.095(9) -0.005(7) 0.073(8) -0.007(7)
C75 0.067(7) 0.082(8) 0.107(10) 0.018(7) 0.037(7) 0.010(6)
C76 0.049(6) 0.075(7) 0.079(7) -0.003(6) 0.022(5) 0.005(5)
C77 0.06(3) 0.07(4) 0.06(4) 0.01(2) 0.03(2) 0.01(2)
C77' 0.06(3) 0.07(3) 0.06(4) 0.01(3) 0.03(3) 0.01(2)

loop_
_atom_type_symbol
_atom_type_description
_atom_type_scat_dispersion_real
_atom_type_scat_dispersion_imag
_atom_type_scat_source
C C 0.0033 0.0016 'International Tables Vol C Tables 4.2.6.8 and 6.1.1.4'
H H 0.0000 0.0000 'International Tables Vol C Tables 4.2.6.8 and 6.1.1.4'
N N 0.0061 0.0033 'International Tables Vol C Tables 4.2.6.8 and 6.1.1.4'
F F 0.0171 0.0103 'International Tables Vol C Tables 4.2.6.8 and 6.1.1.4'
Cl Cl 0.1484 0.1585 'International Tables Vol C Tables 4.2.6.8 and 6.1.1.4'
Pd Pd -0.9988 1.0072 'International Tables Vol C Tables 4.2.6.8 and 6.1.1.4'

loop_
_geom_angle_atom_site_label_1
_geom_angle_atom_site_label_2
_geom_angle_atom_site_label_3
_geom_angle
_geom_angle_site_symmetry_1
_geom_angle_site_symmetry_3
_geom_angle_publ_flag
N1 Pd1 N2 77.3(2) . . ?
N1 Pd1 Cl1' 99.4(13) . . ?
N2 Pd1 Cl1' 175.9(12) . . ?
N1 Pd1 C77' 168.2(15) . . ?
N2 Pd1 C77' 91.0(17) . . ?
Cl1' Pd1 C77' 92(2) . . ?
N1 Pd1 C77 95(2) . . ?
N2 Pd1 C77 172(2) . . ?
Cl1' Pd1 C77 4(4) . . ?
C77' Pd1 C77 96(3) . . ?
N1 Pd1 Cl1 174.3(4) . . ?
N2 Pd1 Cl1 102.2(3) . . ?
Cl1' Pd1 Cl1 81.3(13) . . ?
C77' Pd1 Cl1 13.5(14) . . ?
C77 Pd1 Cl1 85(2) . . ?
C2 N1 C5 121.5(6) . . ?
C2 N1 Pd1 114.5(5) . . ?
C5 N1 Pd1 123.9(5) . . ?
C3 N2 C41 120.3(7) . . ?
C3 N2 Pd1 116.0(5) . . ?
C41 N2 Pd1 123.7(5) . . ?
C2 C1 H1A 109.5 . . ?
C2 C1 H1B 109.5 . . ?
H1A C1 H1B 109.5 . . ?
C2 C1 H1C 109.5 . . ?
H1A C1 H1C 109.5 . . ?
H1B C1 H1C 109.5 . . ?
N1 C2 C1 125.1(7) . . ?
N1 C2 C3 117.2(7) . . ?
C1 C2 C3 117.7(7) . . ?
N2 C3 C2 114.7(7) . . ?
N2 C3 C4 127.3(7) . . ?
C2 C3 C4 118.0(7) . . ?
C3 C4 H4A 109.5 . . ?
C3 C4 H4B 109.5 . . ?
H4A C4 H4B 109.5 . . ?
C3 C4 H4C 109.5 . . ?
H4A C4 H4C 109.5 . . ?
H4B C4 H4C 109.5 . . ?
C10 C5 N1 122.6(7) . . ?
C10 C5 C6 120.1(7) . . ?
N1 C5 C6 116.8(6) . . ?
C7 C6 C5 117.8(8) . . ?
C7 C6 C15 121.5(8) . . ?
C5 C6 C15 120.6(7) . . ?
C8 C7 C6 122.4(9) . . ?
C8 C7 H7 118.8 . . ?
C6 C7 H7 118.8 . . ?
C9 C8 C7 117.4(8) . . ?
C9 C8 C11 123.8(10) . . ?
C7 C8 C11 118.7(10) . . ?
C8 C9 C10 125.5(8) . . ?
C8 C9 H9 117.2 . . ?
C10 C9 H9 117.2 . . ?
C9 C10 C5 116.6(8) . . ?
C9 C10 C28 122.6(7) . . ?
C5 C10 C28 120.7(7) . . ?
C8 C11 C12' 118(7) . . ?
C8 C11 C12 107(5) . . ?
C12' C11 C12 22(6) . . ?
C8 C11 H11A 110.3 . . ?
C12' C11 H11A 118.8 . . ?
C12 C11 H11A 110.3 . . ?
C8 C11 H11B 110.3 . . ?
C12' C11 H11B 88.5 . . ?
C12 C11 H11B 110.3 . . ?
H11A C11 H11B 108.5 . . ?
C8 C11 H11C 107.8 . . ?
C12' C11 H11C 107.8 . . ?
C12 C11 H11C 95.1 . . ?
H11A C11 H11C 17.9 . . ?
H11B C11 H11C 124.3 . . ?
C8 C11 H11D 108.3 . . ?
C12' C11 H11D 107.9 . . ?
C12 C11 H11D 129.4 . . ?
H11A C11 H11D 89.6 . . ?
H11B C11 H11D 22.0 . . ?
H11C C11 H11D 106.9 . . ?
C11 C12 C13 115(9) . . ?
C11 C12 H12A 108.5 . . ?
C13 C12 H12A 108.5 . . ?
C11 C12 H12B 108.5 . . ?
C13 C12 H12B 108.5 . . ?
H12A C12 H12B 107.5 . . ?
C14 C13 C12 115(6) . . ?
C14 C13 H13A 108.5 . . ?
C12 C13 H13A 108.5 . . ?
C14 C13 H13B 108.5 . . ?
C12 C13 H13B 108.5 . . ?
H13A C13 H13B 107.5 . . ?
C13 C14 H14A 109.5 . . ?
C13 C14 H14B 109.5 . . ?
H14A C14 H14B 109.5 . . ?
C13 C14 H14C 109.5 . . ?
H14A C14 H14C 109.5 . . ?
H14B C14 H14C 109.5 . . ?
C11 C12' C13' 111(10) . . ?
C11 C12' H12C 109.5 . . ?
C13' C12' H12C 109.5 . . ?
C11 C12' H12D 109.5 . . ?
C13' C12' H12D 109.5 . . ?
H12C C12' H12D 108.1 . . ?
C14' C13' C12' 110(10) . . ?
C14' C13' H13C 109.7 . . ?
C12' C13' H13C 109.7 . . ?
C14' C13' H13D 109.7 . . ?
C12' C13' H13D 109.7 . . ?
H13C C13' H13D 108.2 . . ?
C13' C14' H14D 109.5 . . ?
C13' C14' H14E 109.5 . . ?
H14D C14' H14E 109.5 . . ?
C13' C14' H14F 109.5 . . ?
H14D C14' H14F 109.5 . . ?
H14E C14' H14F 109.5 . . ?
C6 C15 C16 113.9(7) . . ?
C6 C15 C22 111.4(7) . . ?
C16 C15 C22 112.4(7) . . ?
C6 C15 H15 106.2 . . ?
C16 C15 H15 106.2 . . ?
C22 C15 H15 106.2 . . ?
C21 C16 C17 116.7(9) . . ?
C21 C16 C15 124.2(9) . . ?
C17 C16 C15 118.9(9) . . ?
C16 C17 C18 121.9(11) . . ?
C16 C17 H17 119.0 . . ?
C18 C17 H17 119.0 . . ?
C19 C18 C17 118.1(12) . . ?
C19 C18 H18 120.9 . . ?
C17 C18 H18 120.9 . . ?
C20 C19 C18 123.2(12) . . ?
C20 C19 F1 116.7(12) . . ?
C18 C19 F1 120.1(13) . . ?
C19 C20 C21 117.6(11) . . ?
C19 C20 H20 121.2 . . ?
C21 C20 H20 121.2 . . ?
C16 C21 C20 122.2(11) . . ?
C16 C21 H21 118.9 . . ?
C20 C21 H21 118.9 . . ?
C23 C22 C27 118.1(9) . . ?
C23 C22 C15 122.2(8) . . ?
C27 C22 C15 119.6(8) . . ?
C24 C23 C22 120.6(9) . . ?
C24 C23 H23 119.7 . . ?
C22 C23 H23 119.7 . . ?
C25 C24 C23 121.1(10) . . ?
C25 C24 H24 119.4 . . ?
C23 C24 H24 119.4 . . ?
C24 C25 F2 121.0(12) . . ?
C24 C25 C26 120.3(11) . . ?
F2 C25 C26 118.7(12) . . ?
C27 C26 C25 120.9(10) . . ?
C27 C26 H26 119.5 . . ?
C25 C26 H26 119.5 . . ?
C26 C27 C22 119.0(9) . . ?
C26 C27 H27 120.5 . . ?
C22 C27 H27 120.5 . . ?
C29 C28 C10 112.1(8) . . ?
C29 C28 C35 111.1(7) . . ?
C10 C28 C35 113.4(7) . . ?
C29 C28 H28 106.6 . . ?
C10 C28 H28 106.6 . . ?
C35 C28 H28 106.6 . . ?
C30 C29 C34 115.0(11) . . ?
C30 C29 C28 122.4(9) . . ?
C34 C29 C28 122.5(10) . . ?
C29 C30 C31 124.1(12) . . ?
C29 C30 H30 118.0 . . ?
C31 C30 H30 118.0 . . ?
C32 C31 C30 117.3(14) . . ?
C32 C31 H31 121.4 . . ?
C30 C31 H31 121.4 . . ?
C33 C32 C31 122.7(13) . . ?
C33 C32 F3 121.0(15) . . ?
C31 C32 F3 115.9(15) . . ?
C32 C33 C34 119.0(13) . . ?
C32 C33 H33 120.5 . . ?
C34 C33 H33 120.5 . . ?
C33 C34 C29 121.8(13) . . ?
C33 C34 H34 119.1 . . ?
C29 C34 H34 119.1 . . ?
C36 C35 C40 117.1(10) . . ?
C36 C35 C28 122.4(9) . . ?
C40 C35 C28 120.5(9) . . ?
C35 C36 C37 120.1(11) . . ?
C35 C36 H36 119.9 . . ?
C37 C36 H36 119.9 . . ?
C38 C37 C36 121.8(13) . . ?
C38 C37 H37 119.1 . . ?
C36 C37 H37 119.1 . . ?
C37 C38 F4 122.2(15) . . ?
C37 C38 C39 120.2(13) . . ?
F4 C38 C39 117.7(13) . . ?
C38 C39 C40 120.8(12) . . ?
C38 C39 H39 119.6 . . ?
C40 C39 H39 119.6 . . ?
C39 C40 C35 120.0(11) . . ?
C39 C40 H40 120.0 . . ?
C35 C40 H40 120.0 . . ?
C42 C41 C46 119.2(7) . . ?
C42 C41 N2 122.1(7) . . ?
C46 C41 N2 118.7(7) . . ?
C43 C42 C41 119.4(8) . . ?
C43 C42 C51 119.2(7) . . ?
C41 C42 C51 121.2(7) . . ?
C42 C43 C44 124.1(7) . . ?
C42 C43 H43 118.0 . . ?
C44 C43 H43 118.0 . . ?
C45 C44 C43 114.4(7) . . ?
C45 C44 C47 122.7(8) . . ?
C43 C44 C47 122.8(7) . . ?
C46 C45 C44 123.8(8) . . ?
C46 C45 H45 118.1 . . ?
C44 C45 H45 118.1 . . ?
C45 C46 C41 119.1(8) . . ?
C45 C46 C64 119.2(8) . . ?
C41 C46 C64 121.6(7) . . ?
C44 C47 C48 111.9(8) . . ?
C44 C47 H47A 109.2 . . ?
C48 C47 H47A 109.2 . . ?
C44 C47 H47B 109.2 . . ?
C48 C47 H47B 109.2 . . ?
H47A C47 H47B 107.9 . . ?
C49 C48 C47 113.7(9) . . ?
C49 C48 H48A 108.8 . . ?
C47 C48 H48A 108.8 . . ?
C49 C48 H48B 108.8 . . ?
C47 C48 H48B 108.8 . . ?
H48A C48 H48B 107.7 . . ?
C48 C49 C50 112.8(11) . . ?
C48 C49 H49A 109.0 . . ?
C50 C49 H49A 109.0 . . ?
C48 C49 H49B 109.0 . . ?
C50 C49 H49B 109.0 . . ?
H49A C49 H49B 107.8 . . ?
C49 C50 H50A 109.5 . . ?
C49 C50 H50B 109.5 . . ?
H50A C50 H50B 109.5 . . ?
C49 C50 H50C 109.5 . . ?
H50A C50 H50C 109.5 . . ?
H50B C50 H50C 109.5 . . ?
C52 C51 C58 112.8(7) . . ?
C52 C51 C42 113.6(7) . . ?
C58 C51 C42 110.4(7) . . ?
C52 C51 H51 106.5 . . ?
C58 C51 H51 106.5 . . ?
C42 C51 H51 106.5 . . ?
C53 C52 C57 116.7(11) . . ?
C53 C52 C51 123.9(10) . . ?
C57 C52 C51 119.2(9) . . ?
C52 C53 C54 125.3(14) . . ?
C52 C53 H53 117.3 . . ?
C54 C53 H53 117.3 . . ?
C53 C54 C55 114.4(15) . . ?
C53 C54 H54 122.8 . . ?
C55 C54 H54 122.8 . . ?
C56 C55 F5 120.0(18) . . ?
C56 C55 C54 124.4(15) . . ?
F5 C55 C54 115.0(17) . . ?
C55 C56 C57 117.9(14) . . ?
C55 C56 H56 121.0 . . ?
C57 C56 H56 121.0 . . ?
C52 C57 C56 120.9(12) . . ?
C52 C57 H57 119.5 . . ?
C56 C57 H57 119.5 . . ?
C63 C58 C59 120.7(9) . . ?
C63 C58 C51 119.0(8) . . ?
C59 C58 C51 120.3(9) . . ?
C58 C59 C60 119.8(11) . . ?
C58 C59 H59 120.1 . . ?
C60 C59 H59 120.1 . . ?
C61 C60 C59 117.7(12) . . ?
C61 C60 H60 121.2 . . ?
C59 C60 H60 121.2 . . ?
C62 C61 F6 118.8(15) . . ?
C62 C61 C60 122.7(12) . . ?
F6 C61 C60 118.4(14) . . ?
C61 C62 C63 116.5(12) . . ?
C61 C62 H62 121.7 . . ?
C63 C62 H62 121.7 . . ?
C58 C63 C62 122.3(10) . . ?
C58 C63 H63 118.8 . . ?
C62 C63 H63 118.8 . . ?
C71 C64 C65 115.0(7) . . ?
C71 C64 C46 110.8(7) . . ?
C65 C64 C46 113.8(7) . . ?
C71 C64 H64 105.4 . . ?
C65 C64 H64 105.4 . . ?
C46 C64 H64 105.4 . . ?
C70 C65 C66 119.4(8) . . ?
C70 C65 C64 122.2(8) . . ?
C66 C65 C64 118.3(7) . . ?
C67 C66 C65 119.7(9) . . ?
C67 C66 H66 120.2 . . ?
C65 C66 H66 120.2 . . ?
C68 C67 C66 119.3(10) . . ?
C68 C67 H67 120.3 . . ?
C66 C67 H67 120.3 . . ?
C67 C68 C69 122.1(9) . . ?
C67 C68 F8 119.9(9) . . ?
C69 C68 F8 117.9(8) . . ?
C70 C69 C68 118.4(8) . . ?
C70 C69 H69 120.8 . . ?
C68 C69 H69 120.8 . . ?
C65 C70 C69 121.0(9) . . ?
C65 C70 H70 119.5 . . ?
C69 C70 H70 119.5 . . ?
C76 C71 C72 115.7(9) . . ?
C76 C71 C64 122.2(8) . . ?
C72 C71 C64 122.1(8) . . ?
C73 C72 C71 124.3(10) . . ?
C73 C72 H72 117.9 . . ?
C71 C72 H72 117.9 . . ?
C72 C73 C74 116.4(10) . . ?
C72 C73 H73 121.8 . . ?
C74 C73 H73 121.8 . . ?
C75 C74 C73 123.5(11) . . ?
C75 C74 F7 118.8(13) . . ?
C73 C74 F7 117.6(11) . . ?
C74 C75 C76 117.5(11) . . ?
C74 C75 H75 121.2 . . ?
C76 C75 H75 121.2 . . ?
C71 C76 C75 122.5(11) . . ?
C71 C76 H76 118.7 . . ?
C75 C76 H76 118.7 . . ?
Pd1 C77 H77A 109.5 . . ?
Pd1 C77 H77B 109.5 . . ?
H77A C77 H77B 109.5 . . ?
Pd1 C77 H77C 109.5 . . ?
H77A C77 H77C 109.5 . . ?
H77B C77 H77C 109.5 . . ?
Pd1 C77' H77D 109.5 . . ?
Pd1 C77' H77E 109.5 . . ?
H77D C77' H77E 109.5 . . ?
Pd1 C77' H77F 109.5 . . ?
H77D C77' H77F 109.5 . . ?
H77E C77' H77F 109.5 . . ?

loop_
_geom_bond_atom_site_label_1
_geom_bond_atom_site_label_2
_geom_bond_distance
_geom_bond_site_symmetry_2
_geom_bond_publ_flag
Pd1 N1 2.101(6) . ?
Pd1 N2 2.115(6) . ?
Pd1 Cl1' 2.17(4) . ?
Pd1 C77' 2.17(8) . ?
Pd1 C77 2.22(7) . ?
Pd1 Cl1 2.243(13) . ?
F1 C19 1.366(13) . ?
F2 C25 1.350(12) . ?
F3 C32 1.416(14) . ?
F4 C38 1.338(14) . ?
F5 C55 1.370(16) . ?
F6 C61 1.364(14) . ?
F7 C74 1.384(13) . ?
F8 C68 1.380(10) . ?
N1 C2 1.284(10) . ?
N1 C5 1.423(9) . ?
N2 C3 1.274(10) . ?
N2 C41 1.448(9) . ?
C1 C2 1.512(11) . ?
C1 H1A 0.9600 . ?
C1 H1B 0.9600 . ?
C1 H1C 0.9600 . ?
C2 C3 1.512(10) . ?
C3 C4 1.519(11) . ?
C4 H4A 0.9600 . ?
C4 H4B 0.9600 . ?
C4 H4C 0.9600 . ?
C5 C10 1.421(10) . ?
C5 C6 1.424(11) . ?
C6 C7 1.394(11) . ?
C6 C15 1.498(11) . ?
C7 C8 1.393(12) . ?
C7 H7 0.9300 . ?
C8 C9 1.337(13) . ?
C8 C11 1.503(14) . ?
C9 C10 1.387(12) . ?
C9 H9 0.9300 . ?
C10 C28 1.524(12) . ?
C11 C12' 1.5(2) . ?
C11 C12 1.52(14) . ?
C11 H11A 0.9700 . ?
C11 H11B 0.9700 . ?
C11 H11C 0.9700 . ?
C11 H11D 0.9700 . ?
C12 C13 1.52(13) . ?
C12 H12A 0.9700 . ?
C12 H12B 0.9700 . ?
C13 C14 1.51(13) . ?
C13 H13A 0.9700 . ?
C13 H13B 0.9700 . ?
C14 H14A 0.9600 . ?
C14 H14B 0.9600 . ?
C14 H14C 0.9600 . ?
C12' C13' 1.53(17) . ?
C12' H12C 0.9700 . ?
C12' H12D 0.9700 . ?
C13' C14' 1.5(2) . ?
C13' H13C 0.9700 . ?
C13' H13D 0.9700 . ?
C14' H14D 0.9600 . ?
C14' H14E 0.9600 . ?
C14' H14F 0.9600 . ?
C15 C16 1.523(12) . ?
C15 C22 1.535(12) . ?
C15 H15 0.9800 . ?
C16 C21 1.358(12) . ?
C16 C17 1.373(14) . ?
C17 C18 1.400(15) . ?
C17 H17 0.9300 . ?
C18 C19 1.350(16) . ?
C18 H18 0.9300 . ?
C19 C20 1.320(17) . ?
C20 C21 1.426(15) . ?
C20 H20 0.9300 . ?
C21 H21 0.9300 . ?
C22 C23 1.397(13) . ?
C22 C27 1.413(12) . ?
C23 C24 1.386(14) . ?
C23 H23 0.9300 . ?
C24 C25 1.318(15) . ?
C24 H24 0.9300 . ?
C25 C26 1.396(16) . ?
C26 C27 1.377(14) . ?
C26 H26 0.9300 . ?
C27 H27 0.9300 . ?
C28 C29 1.518(13) . ?
C28 C35 1.531(13) . ?
C28 H28 0.9800 . ?
C29 C30 1.333(15) . ?
C29 C34 1.381(14) . ?
C30 C31 1.370(16) . ?
C30 H30 0.9300 . ?
C31 C32 1.329(18) . ?
C31 H31 0.9300 . ?
C32 C33 1.305(19) . ?
C33 C34 1.368(18) . ?
C33 H33 0.9300 . ?
C34 H34 0.9300 . ?
C35 C36 1.380(13) . ?
C35 C40 1.419(13) . ?
C36 C37 1.390(15) . ?
C36 H36 0.9300 . ?
C37 C38 1.320(17) . ?
C37 H37 0.9300 . ?
C38 C39 1.357(18) . ?
C39 C40 1.372(16) . ?
C39 H39 0.9300 . ?
C40 H40 0.9300 . ?
C41 C42 1.394(11) . ?
C41 C46 1.404(11) . ?
C42 C43 1.361(11) . ?
C42 C51 1.559(11) . ?
C43 C44 1.402(11) . ?
C43 H43 0.9300 . ?
C44 C45 1.402(11) . ?
C44 C47 1.497(11) . ?
C45 C46 1.368(11) . ?
C45 H45 0.9300 . ?
C46 C64 1.543(11) . ?
C47 C48 1.540(13) . ?
C47 H47A 0.9700 . ?
C47 H47B 0.9700 . ?
C48 C49 1.505(14) . ?
C48 H48A 0.9700 . ?
C48 H48B 0.9700 . ?
C49 C50 1.511(18) . ?
C49 H49A 0.9700 . ?
C49 H49B 0.9700 . ?
C50 H50A 0.9600 . ?
C50 H50B 0.9600 . ?
C50 H50C 0.9600 . ?
C51 C52 1.521(12) . ?
C51 C58 1.544(11) . ?
C51 H51 0.9800 . ?
C52 C53 1.345(16) . ?
C52 C57 1.385(13) . ?
C53 C54 1.380(18) . ?
C53 H53 0.9300 . ?
C54 C55 1.42(2) . ?
C54 H54 0.9300 . ?
C55 C56 1.29(2) . ?
C56 C57 1.439(18) . ?
C56 H56 0.9300 . ?
C57 H57 0.9300 . ?
C58 C63 1.326(13) . ?
C58 C59 1.366(13) . ?
C59 C60 1.425(16) . ?
C59 H59 0.9300 . ?
C60 C61 1.395(19) . ?
C60 H60 0.9300 . ?
C61 C62 1.358(18) . ?
C62 C63 1.436(15) . ?
C62 H62 0.9300 . ?
C63 H63 0.9300 . ?
C64 C71 1.518(12) . ?
C64 C65 1.520(11) . ?
C64 H64 0.9800 . ?
C65 C70 1.370(11) . ?
C65 C66 1.388(12) . ?
C66 C67 1.385(13) . ?
C66 H66 0.9300 . ?
C67 C68 1.346(13) . ?
C67 H67 0.9300 . ?
C68 C69 1.379(13) . ?
C69 C70 1.371(13) . ?
C69 H69 0.9300 . ?
C70 H70 0.9300 . ?
C71 C76 1.379(12) . ?
C71 C72 1.393(13) . ?
C72 C73 1.357(14) . ?
C72 H72 0.9300 . ?
C73 C74 1.376(16) . ?
C73 H73 0.9300 . ?
C74 C75 1.356(16) . ?
C75 C76 1.386(15) . ?
C75 H75 0.9300 . ?
C76 H76 0.9300 . ?
C77 H77A 0.9600 . ?
C77 H77B 0.9600 . ?
C77 H77C 0.9600 . ?
C77' H77D 0.9600 . ?
C77' H77E 0.9600 . ?
C77' H77F 0.9600 . ?

loop_
_platon_squeeze_void_nr
_platon_squeeze_void_average_x
_platon_squeeze_void_average_y
_platon_squeeze_void_average_z
_platon_squeeze_void_volume
_platon_squeeze_void_count_electrons
1 0.500 0.000 0.000 534.0 18.0
2 0.786 0.375 0.009 148.4 21.2
3 0.214 0.625 -0.010 148.4 22.0
4 0.500 0.500 0.500 534.1 18.4
5 0.214 0.875 0.490 148.4 21.3
6 0.786 0.125 0.510 148.4 21.1
